data_7046626
loop_
_publ_author_name
'Keweloh, Lukas'
'Aders, Niklas'
'Hepp, Alexander'
'Pleschka, Damian'
'W\"urthwein, Ernst-Ulrich'
'Uhl, Werner'

_publ_section_title
;
 A P-H functionalized Al/P-based frustrated Lewis pair -
 hydrophosphination of nitriles, ring opening with cyclopropenones and
 evidence of P[double bond, length as m-dash]C double bond formation.
;
_journal_issue 25
_journal_name_full 'Dalton transactions (Cambridge, England : 2003)'
_journal_page_first 8402
_journal_page_last 8417
_journal_paper_doi 10.1039/c8dt01836g
_journal_volume 47
_journal_year 2018
_chemical_formula_sum 'C32 H76 Al N2 P Si6'
_chemical_formula_weight 715.43
_chemical_melting_point 388
_space_group_crystal_system triclinic
_space_group_IT_number 2
_space_group_name_Hall '-P 1'
_space_group_name_H-M_alt 'P -1'
_symmetry_space_group_name_Hall '-P 1'
_symmetry_space_group_name_H-M 'P -1'
_atom_sites_solution_hydrogens mixed
_audit_creation_method SHELXL-2014/7
_audit_update_record
;
2018-05-02 deposited with the CCDC.
2018-06-06 downloaded from the CCDC.
;
_cell_angle_alpha 75.054(6)
_cell_angle_beta 84.325(6)
_cell_angle_gamma 77.357(6)
_cell_formula_units_Z 2
_cell_length_a 12.561(2)
_cell_length_b 13.234(2)
_cell_length_c 14.421(3)
_cell_measurement_reflns_used 9886
_cell_measurement_temperature 100(2)
_cell_measurement_theta_max 30.02
_cell_measurement_theta_min 2.26
_cell_volume 2257.7(7)
_computing_cell_refinement 'Bruker SAINT'
_computing_data_collection 'Bruker APEX2'
_computing_data_reduction 'Bruker SAINT'
_computing_molecular_graphics 'Bruker SHELXTL'
_computing_publication_material 'Bruker SHELXTL'
_computing_structure_refinement 'SHELXL-2014 (Sheldrick 2014)'
_computing_structure_solution 'SHELXS-97 (Sheldrick 2008)'
_diffrn_ambient_temperature 100(2)
_diffrn_measured_fraction_theta_full 0.996
_diffrn_measured_fraction_theta_max 0.990
_diffrn_measurement_device_type 'CCD area detector'
_diffrn_measurement_method 'omega scans'
_diffrn_radiation_type MoK\a
_diffrn_radiation_wavelength 0.71073
_diffrn_reflns_av_R_equivalents 0.0280
_diffrn_reflns_av_unetI/netI 0.0385
_diffrn_reflns_Laue_measured_fraction_full 0.996
_diffrn_reflns_Laue_measured_fraction_max 0.990
_diffrn_reflns_limit_h_max 17
_diffrn_reflns_limit_h_min -17
_diffrn_reflns_limit_k_max 18
_diffrn_reflns_limit_k_min -18
_diffrn_reflns_limit_l_max 20
_diffrn_reflns_limit_l_min -20
_diffrn_reflns_number 31788
_diffrn_reflns_point_group_measured_fraction_full 0.996
_diffrn_reflns_point_group_measured_fraction_max 0.990
_diffrn_reflns_theta_full 25.242
_diffrn_reflns_theta_max 30.052
_diffrn_reflns_theta_min 2.079
_diffrn_source microsource
_exptl_absorpt_coefficient_mu 0.262
_exptl_absorpt_correction_T_max 0.7460
_exptl_absorpt_correction_T_min 0.6764
_exptl_absorpt_correction_type empirical
_exptl_absorpt_process_details SADABS
_exptl_crystal_colour colourless
_exptl_crystal_density_diffrn 1.052
_exptl_crystal_description block
_exptl_crystal_F_000 788
_exptl_crystal_size_max 0.310
_exptl_crystal_size_mid 0.270
_exptl_crystal_size_min 0.170
_refine_diff_density_max 0.342
_refine_diff_density_min -0.264
_refine_diff_density_rms 0.052
_refine_ls_extinction_method none
_refine_ls_goodness_of_fit_ref 1.048
_refine_ls_hydrogen_treatment mixed
_refine_ls_matrix_type full
_refine_ls_number_parameters 435
_refine_ls_number_reflns 13111
_refine_ls_number_restraints 136
_refine_ls_restrained_S_all 1.043
_refine_ls_R_factor_all 0.0406
_refine_ls_R_factor_gt 0.0314
_refine_ls_shift/su_max 0.002
_refine_ls_shift/su_mean 0.000
_refine_ls_structure_factor_coef Fsqd
_refine_ls_weighting_details 'w=1/[\s^2^(Fo^2^)+(0.0410P)^2^+0.4802P] where P=(Fo^2^+2Fc^2^)/3'
_refine_ls_weighting_scheme calc
_refine_ls_wR_factor_gt 0.0841
_refine_ls_wR_factor_ref 0.0885
_reflns_Friedel_coverage 0.000
_reflns_number_gt 11139
_reflns_number_total 13111
_reflns_threshold_expression 'I > 2\s(I)'
_cod_data_source_file c8dt01836g2.cif
_cod_data_source_block sadnew
_cod_depositor_comments 'Adding full bibliography for 7046625--7046631.cif.'
_cod_original_cell_volume 2257.6(7)
_cod_database_code 7046626
_shelx_shelxl_version_number 2014/7
_shelx_space_group_comment
;
The symmetry employed for this shelxl refinement is uniquely defined
by the following loop, which should always be used as a source of
symmetry information in preference to the above space-group names.
They are only intended as comments.
;
_shelx_estimated_absorpt_t_min 0.923
_shelx_estimated_absorpt_t_max 0.957

loop_
_space_group_symop_operation_xyz
'x, y, z'
'-x, -y, -z'

loop_
_atom_site_label
_atom_site_type_symbol
_atom_site_fract_x
_atom_site_fract_y
_atom_site_fract_z
_atom_site_U_iso_or_equiv
_atom_site_adp_type
_atom_site_occupancy
_atom_site_site_symmetry_order
_atom_site_calc_flag
_atom_site_refinement_flags_posn
_atom_site_refinement_flags_adp
_atom_site_refinement_flags_occupancy
_atom_site_disorder_assembly
_atom_site_disorder_group
Al1 Al 0.77350(2) 0.83847(2) 0.33502(2) 0.01455(7) Uani 1 1 d . . . . .
C10 C 0.82984(8) 0.73398(8) 0.45712(8) 0.01802(19) Uani 1 1 d . . . . .
H10 H 0.8605 0.6694 0.4319 0.022 Uiso 1 1 calc R U . . .
Si11 Si 0.73969(3) 0.67588(3) 0.55959(2) 0.02136(7) Uani 1 1 d . . . . .
C111 C 0.59160(10) 0.69446(10) 0.53310(9) 0.0272(2) Uani 1 1 d . . . . .
H11A H 0.5575 0.7704 0.5212 0.033 Uiso 1 1 calc R U . . .
H11B H 0.5537 0.6541 0.5882 0.033 Uiso 1 1 calc R U . . .
H11C H 0.5867 0.6685 0.4762 0.033 Uiso 1 1 calc R U . . .
C112 C 0.78928(11) 0.52736(10) 0.59958(10) 0.0325(3) Uani 1 1 d . . . . .
H11D H 0.7833 0.4944 0.5472 0.039 Uiso 1 1 calc R U . . .
H11E H 0.7447 0.4982 0.6556 0.039 Uiso 1 1 calc R U . . .
H11F H 0.8657 0.5120 0.6167 0.039 Uiso 1 1 calc R U . . .
C113 C 0.73426(11) 0.72838(11) 0.67003(9) 0.0314(3) Uani 1 1 d . . . . .
H11G H 0.8077 0.7125 0.6945 0.038 Uiso 1 1 calc R U . . .
H11H H 0.6853 0.6941 0.7195 0.038 Uiso 1 1 calc R U . . .
H11I H 0.7069 0.8058 0.6536 0.038 Uiso 1 1 calc R U . . .
Si12 Si 0.95748(2) 0.75673(3) 0.49840(2) 0.02087(7) Uani 1 1 d . . . . .
C121 C 1.02782(11) 0.63937(11) 0.59030(10) 0.0332(3) Uani 1 1 d . . . . .
H12A H 0.9823 0.6298 0.6499 0.040 Uiso 1 1 calc R U . . .
H12B H 1.0984 0.6521 0.6030 0.040 Uiso 1 1 calc R U . . .
H12C H 1.0396 0.5750 0.5660 0.040 Uiso 1 1 calc R U . . .
C122 C 0.93562(10) 0.87351(10) 0.55496(9) 0.0277(2) Uani 1 1 d . . . . .
H12D H 0.9073 0.9394 0.5075 0.033 Uiso 1 1 calc R U . . .
H12E H 1.0052 0.8785 0.5770 0.033 Uiso 1 1 calc R U . . .
H12F H 0.8830 0.8634 0.6098 0.033 Uiso 1 1 calc R U . . .
C123 C 1.06157(10) 0.77731(11) 0.39637(9) 0.0285(3) Uani 1 1 d . . . . .
H12G H 1.0810 0.7134 0.3710 0.034 Uiso 1 1 calc R U . . .
H12H H 1.1270 0.7904 0.4194 0.034 Uiso 1 1 calc R U . . .
H12I H 1.0311 0.8389 0.3454 0.034 Uiso 1 1 calc R U . . .
C20 C 0.80600(8) 0.98649(8) 0.31374(7) 0.01605(19) Uani 1 1 d . . . . .
H20 H 0.8705 0.9746 0.3535 0.019 Uiso 1 1 calc R U . . .
Si21 Si 0.69677(2) 1.07224(2) 0.37176(2) 0.01752(6) Uani 1 1 d . . . . .
C211 C 0.57930(9) 1.13582(10) 0.29094(9) 0.0254(2) Uani 1 1 d . . . . .
H21A H 0.5996 1.1943 0.2399 0.030 Uiso 1 1 calc R U . . .
H21B H 0.5156 1.1640 0.3285 0.030 Uiso 1 1 calc R U . . .
H21C H 0.5614 1.0824 0.2623 0.030 Uiso 1 1 calc R U . . .
C212 C 0.64498(9) 0.99338(10) 0.48880(8) 0.0236(2) Uani 1 1 d . . . . .
H21D H 0.6263 0.9289 0.4789 0.028 Uiso 1 1 calc R U . . .
H21E H 0.5799 1.0370 0.5126 0.028 Uiso 1 1 calc R U . . .
H21F H 0.7018 0.9731 0.5359 0.028 Uiso 1 1 calc R U . . .
C213 C 0.73990(10) 1.18192(10) 0.41077(10) 0.0288(3) Uani 1 1 d . . . . .
H21G H 0.7984 1.1509 0.4561 0.035 Uiso 1 1 calc R U . . .
H21H H 0.6774 1.2210 0.4421 0.035 Uiso 1 1 calc R U . . .
H21I H 0.7664 1.2310 0.3545 0.035 Uiso 1 1 calc R U . . .
Si22 Si 0.85257(2) 1.05529(2) 0.19157(2) 0.01934(7) Uani 1 1 d . . . . .
C221 C 0.99139(11) 0.98666(11) 0.15651(10) 0.0350(3) Uani 1 1 d . . . . .
H22A H 1.0449 0.9920 0.1992 0.042 Uiso 1 1 calc R U . . .
H22B H 1.0107 1.0207 0.0900 0.042 Uiso 1 1 calc R U . . .
H22C H 0.9914 0.9113 0.1620 0.042 Uiso 1 1 calc R U . . .
C222 C 0.75979(12) 1.06529(11) 0.09427(9) 0.0325(3) Uani 1 1 d . . . . .
H22D H 0.7628 0.9940 0.0848 0.039 Uiso 1 1 calc R U . . .
H22E H 0.7832 1.1114 0.0344 0.039 Uiso 1 1 calc R U . . .
H22F H 0.6848 1.0957 0.1127 0.039 Uiso 1 1 calc R U . . .
C223 C 0.86599(12) 1.19618(10) 0.18338(10) 0.0339(3) Uani 1 1 d . . . . .
H22G H 0.7938 1.2395 0.1932 0.041 Uiso 1 1 calc R U . . .
H22H H 0.8971 1.2261 0.1198 0.041 Uiso 1 1 calc R U . . .
H22I H 0.9141 1.1963 0.2329 0.041 Uiso 1 1 calc R U . . .
P1 P 0.68011(2) 0.80305(2) 0.15017(2) 0.01582(6) Uani 1 1 d . . . . .
H1 H 0.5722(12) 0.8840(11) 0.3562(11) 0.024(4) Uiso 1 1 d . . . . .
C1 C 0.80014(8) 0.77232(8) 0.22096(7) 0.01722(19) Uani 1 1 d . . . . .
C2 C 0.90202(9) 0.72334(9) 0.20002(8) 0.0219(2) Uani 1 1 d . . . . .
H2 H 0.9513 0.7166 0.2482 0.026 Uiso 1 1 calc R U . . .
C3 C 0.95748(10) 0.67586(10) 0.11709(9) 0.0259(2) Uani 1 1 d . . . . .
C31 C 0.90514(11) 0.73185(11) 0.02144(9) 0.0287(3) Uani 1 1 d . . . . .
H31A H 0.9456 0.7004 -0.0294 0.034 Uiso 1 1 calc R U . . .
H31B H 0.9070 0.8080 0.0065 0.034 Uiso 1 1 calc R U . . .
H31C H 0.8292 0.7231 0.0257 0.034 Uiso 1 1 calc R U . . .
C32 C 0.95905(12) 0.55522(11) 0.14087(11) 0.0373(3) Uani 1 1 d . . . . .
H32A H 0.8840 0.5437 0.1468 0.045 Uiso 1 1 calc R U . . .
H32B H 0.9948 0.5203 0.2016 0.045 Uiso 1 1 calc R U . . .
H32C H 0.9994 0.5249 0.0893 0.045 Uiso 1 1 calc R U . . .
C33 C 1.07723(11) 0.68932(13) 0.10782(11) 0.0391(3) Uani 1 1 d . . . . .
H33A H 1.1163 0.6569 0.0571 0.047 Uiso 1 1 calc R U . . .
H33B H 1.1121 0.6542 0.1689 0.047 Uiso 1 1 calc R U . . .
H33C H 1.0794 0.7655 0.0916 0.047 Uiso 1 1 calc R U . . .
C30 C 0.64956(9) 0.67398(8) 0.13828(8) 0.0190(2) Uani 1 1 d . . . . .
H30 H 0.7261 0.6346 0.1300 0.023 Uiso 1 1 calc R U . . .
Si31 Si 0.59757(3) 0.67989(3) 0.01608(2) 0.02497(7) Uani 1 1 d . . . . .
C311 C 0.60174(13) 0.81061(11) -0.07140(9) 0.0347(3) Uani 1 1 d . . . . .
H31D H 0.6743 0.8273 -0.0730 0.042 Uiso 1 1 calc R U . . .
H31E H 0.5465 0.8668 -0.0516 0.042 Uiso 1 1 calc R U . . .
H31F H 0.5866 0.8063 -0.1355 0.042 Uiso 1 1 calc R U . . .
C312 C 0.45509(12) 0.65595(11) 0.02102(11) 0.0356(3) Uani 1 1 d . . . . .
H31G H 0.4034 0.7151 0.0399 0.043 Uiso 1 1 calc R U . . .
H31H H 0.4496 0.5889 0.0682 0.043 Uiso 1 1 calc R U . . .
H31I H 0.4379 0.6514 -0.0424 0.043 Uiso 1 1 calc R U . . .
C313 C 0.69180(13) 0.57389(11) -0.03369(11) 0.0373(3) Uani 1 1 d . . . . .
H31J H 0.6651 0.5719 -0.0947 0.045 Uiso 1 1 calc R U . . .
H31K H 0.6943 0.5044 0.0121 0.045 Uiso 1 1 calc R U . . .
H31L H 0.7652 0.5899 -0.0445 0.045 Uiso 1 1 calc R U . . .
Si32 Si 0.60336(3) 0.57572(2) 0.24692(2) 0.02174(7) Uani 1 1 d . . . . .
C321 C 0.70175(11) 0.54623(11) 0.34312(9) 0.0314(3) Uani 1 1 d . . . . .
H32D H 0.7051 0.6126 0.3600 0.038 Uiso 1 1 calc R U . . .
H32E H 0.7743 0.5145 0.3202 0.038 Uiso 1 1 calc R U . . .
H32F H 0.6777 0.4961 0.3999 0.038 Uiso 1 1 calc R U . . .
C322 C 0.60739(15) 0.44709(10) 0.21373(11) 0.0409(3) Uani 1 1 d . . . . .
H32G H 0.6806 0.4218 0.1876 0.049 Uiso 1 1 calc R U . . .
H32H H 0.5537 0.4586 0.1652 0.049 Uiso 1 1 calc R U . . .
H32I H 0.5900 0.3936 0.2710 0.049 Uiso 1 1 calc R U . . .
C323 C 0.46277(11) 0.61880(11) 0.29620(11) 0.0340(3) Uani 1 1 d . . . . .
H32J H 0.4442 0.5612 0.3491 0.041 Uiso 1 1 calc R U . . .
H32K H 0.4107 0.6353 0.2455 0.041 Uiso 1 1 calc R U . . .
H32L H 0.4595 0.6825 0.3199 0.041 Uiso 1 1 calc R U . . .
N1 N 0.61898(7) 0.85758(7) 0.32150(7) 0.01787(17) Uani 1 1 d . . . . .
C40 C 0.57994(8) 0.84691(8) 0.24364(7) 0.01614(19) Uani 1 1 d . . . . .
N2 N 0.47352(7) 0.87804(8) 0.22667(7) 0.01953(18) Uani 1 1 d D . . . .
C41 C 0.4217(3) 0.8779(4) 0.1394(3) 0.0248(8) Uani 0.858(8) 1 d D U P A 1
H41A H 0.4506 0.8109 0.1188 0.030 Uiso 0.858(8) 1 calc R U P A 1
H41B H 0.4331 0.9393 0.0860 0.030 Uiso 0.858(8) 1 calc R U P A 1
C42 C 0.30062(17) 0.8871(2) 0.1715(2) 0.0325(5) Uani 0.858(8) 1 d D U P A 1
H42A H 0.2533 0.9213 0.1164 0.039 Uiso 0.858(8) 1 calc R U P A 1
H42B H 0.2838 0.8161 0.2027 0.039 Uiso 0.858(8) 1 calc R U P A 1
C43 C 0.28575(14) 0.9571(2) 0.24315(14) 0.0273(4) Uani 0.858(8) 1 d D U P A 1
H43A H 0.2228 0.9450 0.2886 0.033 Uiso 0.858(8) 1 calc R U P A 1
H43B H 0.2746 1.0337 0.2095 0.033 Uiso 0.858(8) 1 calc R U P A 1
C44 C 0.3929(2) 0.9209(10) 0.2953(5) 0.0230(6) Uani 0.858(8) 1 d D U P A 1
H44A H 0.4141 0.9819 0.3116 0.028 Uiso 0.858(8) 1 calc R U P A 1
H44B H 0.3862 0.8652 0.3551 0.028 Uiso 0.858(8) 1 calc R U P A 1
C41A C 0.4278(13) 0.865(3) 0.1421(15) 0.023(5) Uani 0.142(8) 1 d D U P A 2
H41C H 0.4314 0.7912 0.1449 0.028 Uiso 0.142(8) 1 calc R U P A 2
H41D H 0.4647 0.8968 0.0839 0.028 Uiso 0.142(8) 1 calc R U P A 2
C42A C 0.3092(10) 0.9251(14) 0.1495(9) 0.030(3) Uani 0.142(8) 1 d D U P A 2
H42C H 0.3021 0.9996 0.1189 0.036 Uiso 0.142(8) 1 calc R U P A 2
H42D H 0.2609 0.8957 0.1212 0.036 Uiso 0.142(8) 1 calc R U P A 2
C43A C 0.2865(9) 0.9078(17) 0.2554(8) 0.035(3) Uani 0.142(8) 1 d D U P A 2
H43C H 0.2688 0.8389 0.2823 0.042 Uiso 0.142(8) 1 calc R U P A 2
H43D H 0.2266 0.9615 0.2695 0.042 Uiso 0.142(8) 1 calc R U P A 2
C44A C 0.3913(14) 0.915(7) 0.296(3) 0.0230(6) Uani 0.142(8) 1 d D U P A 2
H44C H 0.3918 0.9874 0.2978 0.028 Uiso 0.142(8) 1 calc R U P A 2
H44D H 0.4017 0.8699 0.3598 0.028 Uiso 0.142(8) 1 calc R U P A 2

loop_
_atom_site_aniso_label
_atom_site_aniso_U_11
_atom_site_aniso_U_22
_atom_site_aniso_U_33
_atom_site_aniso_U_23
_atom_site_aniso_U_13
_atom_site_aniso_U_12
Al1 0.01348(14) 0.01765(15) 0.01299(14) -0.00419(11) -0.00079(11) -0.00351(11)
C10 0.0172(5) 0.0194(5) 0.0165(5) -0.0025(4) -0.0019(4) -0.0032(4)
Si11 0.02119(15) 0.02350(15) 0.01702(15) -0.00073(12) 0.00070(11) -0.00521(12)
C111 0.0231(5) 0.0307(6) 0.0264(6) -0.0033(5) 0.0038(5) -0.0090(5)
C112 0.0335(7) 0.0262(6) 0.0323(7) 0.0039(5) -0.0014(5) -0.0076(5)
C113 0.0333(7) 0.0403(7) 0.0188(6) -0.0048(5) 0.0013(5) -0.0072(5)
Si12 0.01665(14) 0.02441(15) 0.01964(15) -0.00135(12) -0.00515(11) -0.00298(11)
C121 0.0273(6) 0.0343(7) 0.0320(7) 0.0021(5) -0.0119(5) -0.0012(5)
C122 0.0249(6) 0.0330(6) 0.0274(6) -0.0083(5) -0.0078(5) -0.0063(5)
C123 0.0185(5) 0.0367(7) 0.0293(6) -0.0043(5) -0.0027(5) -0.0069(5)
C20 0.0144(4) 0.0186(5) 0.0153(5) -0.0038(4) -0.0021(4) -0.0034(4)
Si21 0.01532(13) 0.02020(14) 0.01862(14) -0.00776(11) -0.00230(11) -0.00264(10)
C211 0.0203(5) 0.0265(6) 0.0289(6) -0.0084(5) -0.0064(5) 0.0005(4)
C212 0.0203(5) 0.0328(6) 0.0198(5) -0.0111(5) 0.0014(4) -0.0049(4)
C213 0.0294(6) 0.0293(6) 0.0338(7) -0.0164(5) -0.0033(5) -0.0072(5)
Si22 0.02043(14) 0.02022(14) 0.01697(14) -0.00270(11) 0.00070(11) -0.00608(11)
C221 0.0295(6) 0.0353(7) 0.0331(7) -0.0025(5) 0.0121(5) -0.0045(5)
C222 0.0423(7) 0.0361(7) 0.0195(6) 0.0003(5) -0.0072(5) -0.0143(6)
C223 0.0444(8) 0.0276(6) 0.0321(7) -0.0061(5) 0.0077(6) -0.0177(6)
P1 0.01853(12) 0.01636(12) 0.01409(12) -0.00504(9) -0.00062(9) -0.00519(9)
C1 0.0191(5) 0.0185(5) 0.0149(5) -0.0047(4) 0.0002(4) -0.0052(4)
C2 0.0203(5) 0.0264(5) 0.0191(5) -0.0071(4) 0.0012(4) -0.0041(4)
C3 0.0239(5) 0.0299(6) 0.0231(6) -0.0102(5) 0.0054(4) -0.0020(4)
C31 0.0310(6) 0.0356(6) 0.0201(6) -0.0090(5) 0.0071(5) -0.0091(5)
C32 0.0420(8) 0.0300(7) 0.0346(7) -0.0112(6) 0.0084(6) 0.0034(6)
C33 0.0229(6) 0.0583(9) 0.0375(8) -0.0219(7) 0.0074(5) -0.0023(6)
C30 0.0241(5) 0.0165(5) 0.0185(5) -0.0065(4) -0.0003(4) -0.0062(4)
Si31 0.03553(18) 0.02402(16) 0.02045(16) -0.00943(12) -0.00393(13) -0.01074(13)
C311 0.0524(8) 0.0354(7) 0.0195(6) -0.0042(5) -0.0084(6) -0.0154(6)
C312 0.0410(7) 0.0357(7) 0.0383(8) -0.0150(6) -0.0118(6) -0.0135(6)
C313 0.0511(8) 0.0366(7) 0.0326(7) -0.0212(6) 0.0036(6) -0.0135(6)
Si32 0.02717(16) 0.01592(14) 0.02230(16) -0.00332(11) -0.00064(12) -0.00646(11)
C321 0.0342(7) 0.0308(6) 0.0243(6) 0.0025(5) -0.0037(5) -0.0063(5)
C322 0.0671(10) 0.0191(6) 0.0384(8) -0.0066(5) -0.0016(7) -0.0136(6)
C323 0.0298(6) 0.0288(6) 0.0396(8) -0.0003(5) 0.0045(6) -0.0103(5)
N1 0.0150(4) 0.0243(4) 0.0164(4) -0.0090(4) 0.0007(3) -0.0042(3)
C40 0.0170(5) 0.0156(4) 0.0170(5) -0.0041(4) -0.0009(4) -0.0057(4)
N2 0.0165(4) 0.0254(5) 0.0191(4) -0.0091(4) -0.0031(3) -0.0036(3)
C41 0.0231(12) 0.0312(15) 0.0230(14) -0.0140(11) -0.0082(9) 0.0002(9)
C42 0.0197(8) 0.0473(14) 0.0354(12) -0.0181(10) -0.0086(7) -0.0044(8)
C43 0.0174(7) 0.0374(11) 0.0267(8) -0.0095(8) -0.0025(5) -0.0025(7)
C44 0.0162(5) 0.0321(18) 0.0226(6) -0.0108(7) 0.0002(4) -0.0046(5)
C41A 0.008(5) 0.033(8) 0.025(8) 0.002(5) -0.007(4) -0.006(4)
C42A 0.018(4) 0.041(7) 0.031(5) -0.008(4) -0.006(3) -0.008(4)
C43A 0.013(4) 0.054(8) 0.041(5) -0.014(5) -0.002(3) -0.010(5)
C44A 0.0162(5) 0.0321(18) 0.0226(6) -0.0108(7) 0.0002(4) -0.0046(5)

loop_
_atom_type_symbol
_atom_type_description
_atom_type_scat_dispersion_real
_atom_type_scat_dispersion_imag
_atom_type_scat_source
C C 0.0033 0.0016 'International Tables Vol C Tables 4.2.6.8 and 6.1.1.4'
H H 0.0000 0.0000 'International Tables Vol C Tables 4.2.6.8 and 6.1.1.4'
N N 0.0061 0.0033 'International Tables Vol C Tables 4.2.6.8 and 6.1.1.4'
Al Al 0.0645 0.0514 'International Tables Vol C Tables 4.2.6.8 and 6.1.1.4'
Si Si 0.0817 0.0704 'International Tables Vol C Tables 4.2.6.8 and 6.1.1.4'
P P 0.1023 0.0942 'International Tables Vol C Tables 4.2.6.8 and 6.1.1.4'

loop_
_geom_angle_atom_site_label_1
_geom_angle_atom_site_label_2
_geom_angle_atom_site_label_3
_geom_angle
N1 Al1 C10 114.43(4)
N1 Al1 C1 88.73(4)
C10 Al1 C1 112.36(5)
N1 Al1 C20 106.59(4)
C10 Al1 C20 115.02(4)
C1 Al1 C20 116.76(4)
Si12 C10 Si11 112.54(6)
Si12 C10 Al1 114.58(5)
Si11 C10 Al1 123.99(6)
Si12 C10 H10 100.0
Si11 C10 H10 100.0
Al1 C10 H10 100.0
C10 Si11 C112 109.95(6)
C10 Si11 C113 115.03(6)
C112 Si11 C113 105.98(6)
C10 Si11 C111 115.88(5)
C112 Si11 C111 105.17(6)
C113 Si11 C111 103.92(6)
Si11 C111 H11A 109.5
Si11 C111 H11B 109.5
H11A C111 H11B 109.5
Si11 C111 H11C 109.5
H11A C111 H11C 109.5
H11B C111 H11C 109.5
Si11 C112 H11D 109.5
Si11 C112 H11E 109.5
H11D C112 H11E 109.5
Si11 C112 H11F 109.5
H11D C112 H11F 109.5
H11E C112 H11F 109.5
Si11 C113 H11G 109.5
Si11 C113 H11H 109.5
H11G C113 H11H 109.5
Si11 C113 H11I 109.5
H11G C113 H11I 109.5
H11H C113 H11I 109.5
C10 Si12 C123 110.94(5)
C10 Si12 C121 113.09(6)
C123 Si12 C121 104.56(6)
C10 Si12 C122 114.24(5)
C123 Si12 C122 108.07(6)
C121 Si12 C122 105.31(6)
Si12 C121 H12A 109.5
Si12 C121 H12B 109.5
H12A C121 H12B 109.5
Si12 C121 H12C 109.5
H12A C121 H12C 109.5
H12B C121 H12C 109.5
Si12 C122 H12D 109.5
Si12 C122 H12E 109.5
H12D C122 H12E 109.5
Si12 C122 H12F 109.5
H12D C122 H12F 109.5
H12E C122 H12F 109.5
Si12 C123 H12G 109.5
Si12 C123 H12H 109.5
H12G C123 H12H 109.5
Si12 C123 H12I 109.5
H12G C123 H12I 109.5
H12H C123 H12I 109.5
Si21 C20 Si22 113.89(5)
Si21 C20 Al1 110.63(5)
Si22 C20 Al1 119.19(5)
Si21 C20 H20 103.7
Si22 C20 H20 103.7
Al1 C20 H20 103.7
C20 Si21 C212 111.12(5)
C20 Si21 C211 111.18(5)
C212 Si21 C211 109.16(6)
C20 Si21 C213 115.76(5)
C212 Si21 C213 101.64(6)
C211 Si21 C213 107.46(6)
Si21 C211 H21A 109.5
Si21 C211 H21B 109.5
H21A C211 H21B 109.5
Si21 C211 H21C 109.5
H21A C211 H21C 109.5
H21B C211 H21C 109.5
Si21 C212 H21D 109.5
Si21 C212 H21E 109.5
H21D C212 H21E 109.5
Si21 C212 H21F 109.5
H21D C212 H21F 109.5
H21E C212 H21F 109.5
Si21 C213 H21G 109.5
Si21 C213 H21H 109.5
H21G C213 H21H 109.5
Si21 C213 H21I 109.5
H21G C213 H21I 109.5
H21H C213 H21I 109.5
C20 Si22 C221 111.48(6)
C20 Si22 C222 114.14(5)
C221 Si22 C222 107.18(7)
C20 Si22 C223 112.91(5)
C221 Si22 C223 104.94(6)
C222 Si22 C223 105.54(6)
Si22 C221 H22A 109.5
Si22 C221 H22B 109.5
H22A C221 H22B 109.5
Si22 C221 H22C 109.5
H22A C221 H22C 109.5
H22B C221 H22C 109.5
Si22 C222 H22D 109.5
Si22 C222 H22E 109.5
H22D C222 H22E 109.5
Si22 C222 H22F 109.5
H22D C222 H22F 109.5
H22E C222 H22F 109.5
Si22 C223 H22G 109.5
Si22 C223 H22H 109.5
H22G C223 H22H 109.5
Si22 C223 H22I 109.5
H22G C223 H22I 109.5
H22H C223 H22I 109.5
C1 P1 C40 96.23(5)
C1 P1 C30 108.48(5)
C40 P1 C30 105.97(5)
C2 C1 P1 127.90(9)
C2 C1 Al1 119.13(8)
P1 C1 Al1 112.51(5)
C1 C2 C3 135.23(11)
C1 C2 H2 112.4
C3 C2 H2 112.4
C31 C3 C2 112.89(10)
C31 C3 C32 110.64(11)
C2 C3 C32 110.33(10)
C31 C3 C33 108.34(11)
C2 C3 C33 107.15(10)
C32 C3 C33 107.24(11)
C3 C31 H31A 109.5
C3 C31 H31B 109.5
H31A C31 H31B 109.5
C3 C31 H31C 109.5
H31A C31 H31C 109.5
H31B C31 H31C 109.5
C3 C32 H32A 109.5
C3 C32 H32B 109.5
H32A C32 H32B 109.5
C3 C32 H32C 109.5
H32A C32 H32C 109.5
H32B C32 H32C 109.5
C3 C33 H33A 109.5
C3 C33 H33B 109.5
H33A C33 H33B 109.5
C3 C33 H33C 109.5
H33A C33 H33C 109.5
H33B C33 H33C 109.5
P1 C30 Si32 120.70(6)
P1 C30 Si31 114.69(6)
Si32 C30 Si31 117.68(5)
P1 C30 H30 98.8
Si32 C30 H30 98.8
Si31 C30 H30 98.8
C311 Si31 C313 107.34(7)
C311 Si31 C312 107.52(7)
C313 Si31 C312 108.06(7)
C311 Si31 C30 111.96(5)
C313 Si31 C30 107.28(6)
C312 Si31 C30 114.41(6)
Si31 C311 H31D 109.5
Si31 C311 H31E 109.5
H31D C311 H31E 109.5
Si31 C311 H31F 109.5
H31D C311 H31F 109.5
H31E C311 H31F 109.5
Si31 C312 H31G 109.5
Si31 C312 H31H 109.5
H31G C312 H31H 109.5
Si31 C312 H31I 109.5
H31G C312 H31I 109.5
H31H C312 H31I 109.5
Si31 C313 H31J 109.5
Si31 C313 H31K 109.5
H31J C313 H31K 109.5
Si31 C313 H31L 109.5
H31J C313 H31L 109.5
H31K C313 H31L 109.5
C321 Si32 C323 109.18(7)
C321 Si32 C322 106.95(7)
C323 Si32 C322 107.19(7)
C321 Si32 C30 109.09(6)
C323 Si32 C30 115.27(6)
C322 Si32 C30 108.84(6)
Si32 C321 H32D 109.5
Si32 C321 H32E 109.5
H32D C321 H32E 109.5
Si32 C321 H32F 109.5
H32D C321 H32F 109.5
H32E C321 H32F 109.5
Si32 C322 H32G 109.5
Si32 C322 H32H 109.5
H32G C322 H32H 109.5
Si32 C322 H32I 109.5
H32G C322 H32I 109.5
H32H C322 H32I 109.5
Si32 C323 H32J 109.5
Si32 C323 H32K 109.5
H32J C323 H32K 109.5
Si32 C323 H32L 109.5
H32J C323 H32L 109.5
H32K C323 H32L 109.5
C40 N1 Al1 121.48(8)
C40 N1 H1 113.1(10)
Al1 N1 H1 124.3(10)
N1 C40 N2 121.39(10)
N1 C40 P1 117.68(8)
N2 C40 P1 120.49(8)
C40 N2 C41A 122.5(6)
C40 N2 C44A 123.0(9)
C41A N2 C44A 114.0(9)
C40 N2 C44 122.25(16)
C40 N2 C41 126.36(15)
C44 N2 C41 111.4(2)
N2 C41 C42 103.0(2)
N2 C41 H41A 111.2
C42 C41 H41A 111.2
N2 C41 H41B 111.2
C42 C41 H41B 111.2
H41A C41 H41B 109.1
C43 C42 C41 103.4(2)
C43 C42 H42A 111.1
C41 C42 H42A 111.1
C43 C42 H42B 111.1
C41 C42 H42B 111.1
H42A C42 H42B 109.1
C42 C43 C44 103.6(3)
C42 C43 H43A 111.0
C44 C43 H43A 111.0
C42 C43 H43B 111.0
C44 C43 H43B 111.0
H43A C43 H43B 109.0
N2 C44 C43 104.7(2)
N2 C44 H44A 110.8
C43 C44 H44A 110.8
N2 C44 H44B 110.8
C43 C44 H44B 110.8
H44A C44 H44B 108.9
N2 C41A C42A 102.0(11)
N2 C41A H41C 111.4
C42A C41A H41C 111.4
N2 C41A H41D 111.4
C42A C41A H41D 111.4
H41C C41A H41D 109.2
C43A C42A C41A 102.9(12)
C43A C42A H42C 111.2
C41A C42A H42C 111.2
C43A C42A H42D 111.2
C41A C42A H42D 111.2
H42C C42A H42D 109.1
C42A C43A C44A 105.7(17)
C42A C43A H43C 110.6
C44A C43A H43C 110.6
C42A C43A H43D 110.6
C44A C43A H43D 110.6
H43C C43A H43D 108.7
N2 C44A C43A 100.9(12)
N2 C44A H44C 111.6
C43A C44A H44C 111.6
N2 C44A H44D 111.6
C43A C44A H44D 111.6
H44C C44A H44D 109.4

loop_
_geom_bond_atom_site_label_1
_geom_bond_atom_site_label_2
_geom_bond_distance
Al1 N1 1.9244(10)
Al1 C10 2.0188(11)
Al1 C1 2.0222(11)
Al1 C20 2.0281(11)
C10 Si12 1.8731(11)
C10 Si11 1.8764(11)
C10 H10 1.0000
Si11 C112 1.8800(13)
Si11 C113 1.8848(14)
Si11 C111 1.8864(13)
C111 H11A 0.9800
C111 H11B 0.9800
C111 H11C 0.9800
C112 H11D 0.9800
C112 H11E 0.9800
C112 H11F 0.9800
C113 H11G 0.9800
C113 H11H 0.9800
C113 H11I 0.9800
Si12 C123 1.8754(13)
Si12 C121 1.8756(13)
Si12 C122 1.8840(13)
C121 H12A 0.9800
C121 H12B 0.9800
C121 H12C 0.9800
C122 H12D 0.9800
C122 H12E 0.9800
C122 H12F 0.9800
C123 H12G 0.9800
C123 H12H 0.9800
C123 H12I 0.9800
C20 Si21 1.8578(11)
C20 Si22 1.8647(11)
C20 H20 1.0000
Si21 C212 1.8794(12)
Si21 C211 1.8799(12)
Si21 C213 1.8823(12)
C211 H21A 0.9800
C211 H21B 0.9800
C211 H21C 0.9800
C212 H21D 0.9800
C212 H21E 0.9800
C212 H21F 0.9800
C213 H21G 0.9800
C213 H21H 0.9800
C213 H21I 0.9800
Si22 C221 1.8683(14)
Si22 C222 1.8721(13)
Si22 C223 1.8811(13)
C221 H22A 0.9800
C221 H22B 0.9800
C221 H22C 0.9800
C222 H22D 0.9800
C222 H22E 0.9800
C222 H22F 0.9800
C223 H22G 0.9800
C223 H22H 0.9800
C223 H22I 0.9800
P1 C1 1.8173(11)
P1 C40 1.8670(11)
P1 C30 1.8829(11)
C1 C2 1.3455(15)
C2 C3 1.5302(16)
C2 H2 0.9500
C3 C31 1.5241(18)
C3 C32 1.5402(18)
C3 C33 1.5418(18)
C31 H31A 0.9800
C31 H31B 0.9800
C31 H31C 0.9800
C32 H32A 0.9800
C32 H32B 0.9800
C32 H32C 0.9800
C33 H33A 0.9800
C33 H33B 0.9800
C33 H33C 0.9800
C30 Si32 1.8925(11)
C30 Si31 1.9164(12)
C30 H30 1.0000
Si31 C311 1.8675(14)
Si31 C313 1.8731(14)
Si31 C312 1.8760(15)
C311 H31D 0.9800
C311 H31E 0.9800
C311 H31F 0.9800
C312 H31G 0.9800
C312 H31H 0.9800
C312 H31I 0.9800
C313 H31J 0.9800
C313 H31K 0.9800
C313 H31L 0.9800
Si32 C321 1.8582(14)
Si32 C323 1.8624(14)
Si32 C322 1.8727(13)
C321 H32D 0.9800
C321 H32E 0.9800
C321 H32F 0.9800
C322 H32G 0.9800
C322 H32H 0.9800
C322 H32I 0.9800
C323 H32J 0.9800
C323 H32K 0.9800
C323 H32L 0.9800
N1 C40 1.3199(13)
N1 H1 0.812(15)
C40 N2 1.3372(13)
N2 C41A 1.461(15)
N2 C44A 1.466(16)
N2 C44 1.472(3)
N2 C41 1.474(3)
C41 C42 1.533(4)
C41 H41A 0.9900
C41 H41B 0.9900
C42 C43 1.529(3)
C42 H42A 0.9900
C42 H42B 0.9900
C43 C44 1.530(5)
C43 H43A 0.9900
C43 H43B 0.9900
C44 H44A 0.9900
C44 H44B 0.9900
C41A C42A 1.534(16)
C41A H41C 0.9600
C41A H41D 0.9600
C42A C43A 1.493(14)
C42A H42C 0.9600
C42A H42D 0.9600
C43A C44A 1.527(17)
C43A H43C 0.9600
C43A H43D 0.9600
C44A H44C 0.9600
C44A H44D 0.9600

loop_
_geom_torsion_atom_site_label_1
_geom_torsion_atom_site_label_2
_geom_torsion_atom_site_label_3
_geom_torsion_atom_site_label_4
_geom_torsion
Si12 C10 Si11 C112 -81.85(7)
Al1 C10 Si11 C112 132.76(7)
Si12 C10 Si11 C113 37.66(8)
Al1 C10 Si11 C113 -107.73(8)
Si12 C10 Si11 C111 159.10(6)
Al1 C10 Si11 C111 13.71(9)
Si11 C10 Si12 C123 164.01(6)
Al1 C10 Si12 C123 -47.18(7)
Si11 C10 Si12 C121 46.90(8)
Al1 C10 Si12 C121 -164.29(6)
Si11 C10 Si12 C122 -73.55(7)
Al1 C10 Si12 C122 75.26(7)
Si22 C20 Si21 C212 174.36(5)
Al1 C20 Si21 C212 36.92(7)
Si22 C20 Si21 C211 52.56(7)
Al1 C20 Si21 C211 -84.88(6)
Si22 C20 Si21 C213 -70.40(7)
Al1 C20 Si21 C213 152.16(6)
Si21 C20 Si22 C221 158.99(7)
Al1 C20 Si22 C221 -67.47(8)
Si21 C20 Si22 C222 -79.39(7)
Al1 C20 Si22 C222 54.14(8)
Si21 C20 Si22 C223 41.14(8)
Al1 C20 Si22 C223 174.68(6)
C40 P1 C1 C2 171.21(10)
C30 P1 C1 C2 62.04(11)
C40 P1 C1 Al1 -16.71(6)
C30 P1 C1 Al1 -125.88(5)
P1 C1 C2 C3 -0.4(2)
Al1 C1 C2 C3 -171.97(11)
C1 C2 C3 C31 29.95(19)
C1 C2 C3 C32 -94.42(16)
C1 C2 C3 C33 149.15(14)
C1 P1 C30 Si32 66.90(8)
C40 P1 C30 Si32 -35.49(8)
C1 P1 C30 Si31 -142.91(6)
C40 P1 C30 Si31 114.70(6)
P1 C30 Si32 C321 -52.61(8)
Si31 C30 Si32 C321 158.06(7)
P1 C30 Si32 C323 70.61(9)
Si31 C30 Si32 C323 -78.72(8)
P1 C30 Si32 C322 -168.97(8)
Si31 C30 Si32 C322 41.70(9)
Al1 N1 C40 N2 -168.15(8)
Al1 N1 C40 P1 4.24(11)
C1 P1 C40 N1 8.51(9)
C30 P1 C40 N1 119.79(8)
C1 P1 C40 N2 -179.03(8)
C30 P1 C40 N2 -67.76(9)
N1 C40 N2 C41A -178.7(16)
P1 C40 N2 C41A 9.1(16)
N1 C40 N2 C44A -7(4)
P1 C40 N2 C44A -179(4)
N1 C40 N2 C44 -3.0(6)
P1 C40 N2 C44 -175.2(6)
N1 C40 N2 C41 175.0(3)
P1 C40 N2 C41 2.8(3)
C40 N2 C41 C42 163.17(19)
C44 N2 C41 C42 -18.6(7)
N2 C41 C42 C43 33.9(4)
C41 C42 C43 C44 -36.9(6)
C40 N2 C44 C43 174.0(3)
C41 N2 C44 C43 -4.3(9)
C42 C43 C44 N2 25.5(8)
C40 N2 C41A C42A -173.0(10)
C44A N2 C41A C42A 14(4)
N2 C41A C42A C43A -32(2)
C41A C42A C43A C44A 39(4)
C40 N2 C44A C43A -163.9(19)
C41A N2 C44A C43A 9(6)
C42A C43A C44A N2 -29(5)
